data_1510495
loop_
_publ_author_name
'Graudejus, O.'
'Mueller, B.G.'

_publ_section_title
;
 Zur Kristallstruktur von La(AuF4)3, dem Anfangsglied der Reihe M (Au
 F4)(3-x) F(x) (x = 0, 0,5 und 1)
;
_journal_name_full 'Zeitschrift fuer Anorganische und Allgemeine Chemie'
_journal_page_first 187
_journal_page_last 190
_journal_paper_doi 10.1002/zaac.19966220127
_journal_volume 622
_journal_year 1996
_chemical_formula_sum 'Au3 F12 La'
_chemical_name_systematic 'La (Au F4)3'
_space_group_IT_number 167
_symmetry_space_group_name_Hall '-R 3 2"c'
_symmetry_space_group_name_H-M 'R -3 c :H'
_cell_angle_alpha 90
_cell_angle_beta 90
_cell_angle_gamma 120
_cell_formula_units_Z 6
_cell_length_a 10.562
_cell_length_b 10.562
_cell_length_c 16.337
_cell_volume 1578.321
_citation_journal_id_ASTM ZAACAB
_cod_data_source_file gold_591.cif
_cod_data_source_block Au3F12La1
_cod_original_formula_sum 'Au3 F12 La1'
_cod_database_code 1510495

loop_
_symmetry_equiv_pos_as_xyz
x,y,z
-y,x-y,z
-x+y,-x,z
y,x,-z+1/2
-x,-x+y,-z+1/2
x-y,-y,-z+1/2
-x,-y,-z
y,-x+y,-z
x-y,x,-z
-y,-x,z-1/2
x,x-y,z-1/2
-x+y,y,z-1/2
x+2/3,y+1/3,z+1/3
-y+2/3,x-y+1/3,z+1/3
-x+y+2/3,-x+1/3,z+1/3
y+2/3,x+1/3,-z+5/6
-x+2/3,-x+y+1/3,-z+5/6
x-y+2/3,-y+1/3,-z+5/6
-x+2/3,-y+1/3,-z+1/3
y+2/3,-x+y+1/3,-z+1/3
x-y+2/3,x+1/3,-z+1/3
-y+2/3,-x+1/3,z-1/6
x+2/3,x-y+1/3,z-1/6
-x+y+2/3,y+1/3,z-1/6
x+1/3,y+2/3,z+2/3
-y+1/3,x-y+2/3,z+2/3
-x+y+1/3,-x+2/3,z+2/3
y+1/3,x+2/3,-z+7/6
-x+1/3,-x+y+2/3,-z+7/6
x-y+1/3,-y+2/3,-z+7/6
-x+1/3,-y+2/3,-z+2/3
y+1/3,-x+y+2/3,-z+2/3
x-y+1/3,x+2/3,-z+2/3
-y+1/3,-x+2/3,z+1/6
x+1/3,x-y+2/3,z+1/6
-x+y+1/3,y+2/3,z+1/6

loop_
_atom_site_label
_atom_site_type_symbol
_atom_site_fract_x
_atom_site_fract_y
_atom_site_fract_z
_atom_site_occupancy
_atom_site_U_iso_or_equiv
La1 La+3 0 0 0.25 1 0.0
F3 F-1 0.50167 0.18111 0.19198 1 0.0
F2 F-1 0.58977 0 0.25 1 0.0
Au1 Au+3 0.41065 0 0.25 1 0.0
F1 F-1 0.22975 0 0.25 1 0.0
